data_7043701
loop_
_publ_author_name
'Adiraju, Venkata A. K.'
'Martin, Caleb Daniel'

_publ_section_title
;
 C-H Addition Reactivity of 2-Phenylpyridine and 2,2&#x2019;-Bipyridine
 with Pentaphenylborole
;
_journal_name_full 'Dalton Trans.'
_journal_paper_doi 10.1039/C7DT02321A
_journal_year 2017
_chemical_formula_sum 'C45 H34 B N'
_chemical_formula_weight 599.54
_chemical_name_systematic syn-3
_space_group_crystal_system monoclinic
_space_group_IT_number 14
_space_group_name_Hall '-P 2ybc'
_space_group_name_H-M_alt 'P 1 21/c 1'
_symmetry_space_group_name_Hall '-P 2ybc'
_symmetry_space_group_name_H-M 'P 1 21/c 1'
_atom_sites_solution_hydrogens geom
_audit_creation_method SHELXL-2013
_audit_update_record
;
2017-06-24 deposited with the CCDC.
2017-07-18 downloaded from the CCDC.
;
_cell_angle_alpha 90
_cell_angle_beta 108.047(2)
_cell_angle_gamma 90
_cell_formula_units_Z 4
_cell_length_a 11.3768(8)
_cell_length_b 17.7046(14)
_cell_length_c 17.1202(14)
_cell_measurement_reflns_used 9781
_cell_measurement_temperature 150(2)
_cell_measurement_theta_max 26.99
_cell_measurement_theta_min 2.21
_cell_volume 3278.7(4)
_computing_cell_refinement 'Bruker SAINT'
_computing_data_collection 'Bruker APEX2'
_computing_data_reduction 'Bruker SAINT'
_computing_molecular_graphics 'Bruker SHELXTL'
_computing_publication_material 'Bruker SHELXTL'
_computing_structure_refinement 'SHELXL-2013 (Sheldrick, 2013)'
_computing_structure_solution 'SHELXS-97 (Sheldrick 2008)'
_diffrn_ambient_temperature 150(2)
_diffrn_measured_fraction_theta_full 0.999
_diffrn_measured_fraction_theta_max 0.999
_diffrn_measurement_device_type 'Bruker APEX-II CCD'
_diffrn_measurement_method '\f and \w scans'
_diffrn_radiation_type MoK\a
_diffrn_radiation_wavelength 0.71073
_diffrn_reflns_av_R_equivalents 0.0920
_diffrn_reflns_av_unetI/netI 0.0306
_diffrn_reflns_Laue_measured_fraction_full 0.999
_diffrn_reflns_Laue_measured_fraction_max 0.999
_diffrn_reflns_limit_h_max 14
_diffrn_reflns_limit_h_min -14
_diffrn_reflns_limit_k_max 21
_diffrn_reflns_limit_k_min -21
_diffrn_reflns_limit_l_max 21
_diffrn_reflns_limit_l_min -21
_diffrn_reflns_number 135146
_diffrn_reflns_point_group_measured_fraction_full 0.999
_diffrn_reflns_point_group_measured_fraction_max 0.999
_diffrn_reflns_theta_full 25.242
_diffrn_reflns_theta_max 26.024
_diffrn_reflns_theta_min 2.230
_exptl_absorpt_coefficient_mu 0.069
_exptl_absorpt_correction_T_max 1.000
_exptl_absorpt_correction_T_min 0.8345
_exptl_absorpt_correction_type multi-scan
_exptl_absorpt_process_details SADABS
_exptl_crystal_colour colourless
_exptl_crystal_density_diffrn 1.215
_exptl_crystal_description block
_exptl_crystal_F_000 1264
_exptl_crystal_size_max 0.210
_exptl_crystal_size_mid 0.130
_exptl_crystal_size_min 0.080
_refine_diff_density_max 0.323
_refine_diff_density_min -0.337
_refine_diff_density_rms 0.096
_refine_ls_extinction_method none
_refine_ls_goodness_of_fit_ref 1.173
_refine_ls_hydrogen_treatment constr
_refine_ls_matrix_type full
_refine_ls_number_parameters 424
_refine_ls_number_reflns 6455
_refine_ls_number_restraints 0
_refine_ls_restrained_S_all 1.173
_refine_ls_R_factor_all 0.0730
_refine_ls_R_factor_gt 0.0522
_refine_ls_shift/su_max 0.000
_refine_ls_shift/su_mean 0.000
_refine_ls_structure_factor_coef Fsqd
_refine_ls_weighting_details 'w=1/[\s^2^(Fo^2^)+(0.0572P)^2^+1.8432P] where P=(Fo^2^+2Fc^2^)/3'
_refine_ls_weighting_scheme calc
_refine_ls_wR_factor_gt 0.1344
_refine_ls_wR_factor_ref 0.1523
_reflns_Friedel_coverage 0.000
_reflns_number_gt 5107
_reflns_number_total 6455
_reflns_threshold_expression 'I > 2\s(I)'
_cod_data_source_file c7dt02321a2.cif
_cod_data_source_block syn-3
_cod_database_code 7043701
_shelx_space_group_comment
;
The symmetry employed for this shelxl refinement is uniquely defined
by the following loop, which should always be used as a source of
symmetry information in preference to the above space-group names.
They are only intended as comments.
;
_shelx_estimated_absorpt_t_min 0.986
_shelx_estimated_absorpt_t_max 0.995
_shelxl_version_number 2013-4

loop_
_space_group_symop_operation_xyz
'x, y, z'
'-x, y+1/2, -z+1/2'
'-x, -y, -z'
'x, -y-1/2, z-1/2'

loop_
_atom_site_label
_atom_site_type_symbol
_atom_site_fract_x
_atom_site_fract_y
_atom_site_fract_z
_atom_site_U_iso_or_equiv
_atom_site_adp_type
_atom_site_occupancy
_atom_site_site_symmetry_order
_atom_site_calc_flag
_atom_site_refinement_flags_posn
_atom_site_refinement_flags_adp
N1 N 0.91752(15) 0.13015(9) 0.33715(10) 0.0296(4) Uani 1 1 d . .
C31 C 0.9264(2) -0.10954(12) 0.00659(13) 0.0377(5) Uani 1 1 d . .
H21 H 0.9533 -0.1388 -0.0311 0.045 Uiso 1 1 calc R U
C30 C 1.0113(2) -0.07548(13) 0.07291(14) 0.0409(5) Uani 1 1 d . .
H20 H 1.0972 -0.0805 0.0803 0.049 Uiso 1 1 calc R U
C29 C 0.97192(18) -0.03428(12) 0.12846(13) 0.0344(5) Uani 1 1 d . .
H19 H 1.0315 -0.0126 0.1748 0.041 Uiso 1 1 calc R U
C28 C 0.84749(17) -0.02373(10) 0.11822(11) 0.0255(4) Uani 1 1 d . .
C2 C 0.80539(16) 0.02004(10) 0.17855(11) 0.0241(4) Uani 1 1 d . .
C1 C 0.85265(17) -0.00024(10) 0.26890(11) 0.0256(4) Uani 1 1 d . .
H34 H 0.9445 0.0059 0.2855 0.031 Uiso 1 1 calc R U
C40 C 0.76294(18) 0.05730(11) 0.39495(12) 0.0291(4) Uani 1 1 d . .
C45 C 0.68830(19) -0.00436(12) 0.40158(13) 0.0341(5) Uani 1 1 d . .
H33 H 0.6673 -0.0412 0.3591 0.041 Uiso 1 1 calc R U
C44 C 0.6447(2) -0.01292(13) 0.46782(14) 0.0411(5) Uani 1 1 d . .
H32 H 0.5944 -0.0552 0.4701 0.049 Uiso 1 1 calc R U
C43 C 0.6736(2) 0.03941(15) 0.53104(14) 0.0471(6) Uani 1 1 d . .
H31 H 0.6440 0.0333 0.5768 0.056 Uiso 1 1 calc R U
C8 C 1.1365(2) 0.21028(15) 0.37522(17) 0.0550(7) Uani 1 1 d . .
H2 H 1.2121 0.2372 0.3863 0.066 Uiso 1 1 calc R U
C9 C 1.1328(2) 0.14161(14) 0.41289(16) 0.0480(6) Uani 1 1 d . .
H3 H 1.2041 0.1217 0.4526 0.058 Uiso 1 1 calc R U
C5 C 1.02287(19) 0.10330(12) 0.39099(13) 0.0362(5) Uani 1 1 d . .
H4 H 1.0205 0.0552 0.4150 0.043 Uiso 1 1 calc R U
C6 C 0.9174(2) 0.20061(11) 0.30566(12) 0.0342(5) Uani 1 1 d . .
C10 C 0.7993(2) 0.23610(11) 0.25996(12) 0.0331(5) Uani 1 1 d . .
C11 C 0.68963(19) 0.19512(11) 0.22992(11) 0.0294(4) Uani 1 1 d . .
C12 C 0.5809(2) 0.23501(12) 0.19028(13) 0.0374(5) Uani 1 1 d . .
H5 H 0.5055 0.2080 0.1689 0.045 Uiso 1 1 calc R U
C13 C 0.5809(3) 0.31254(13) 0.18162(14) 0.0451(6) Uani 1 1 d . .
H6 H 0.5061 0.3382 0.1545 0.054 Uiso 1 1 calc R U
C14 C 0.6886(3) 0.35252(13) 0.21201(14) 0.0490(6) Uani 1 1 d . .
H7 H 0.6883 0.4059 0.2063 0.059 Uiso 1 1 calc R U
C15 C 0.7970(2) 0.31518(12) 0.25081(13) 0.0438(6) Uani 1 1 d . .
H8 H 0.8714 0.3432 0.2718 0.053 Uiso 1 1 calc R U
C4 C 0.68969(17) 0.10874(10) 0.23331(11) 0.0264(4) Uani 1 1 d . .
C3 C 0.72674(16) 0.07876(10) 0.15991(11) 0.0245(4) Uani 1 1 d . .
C22 C 0.68773(17) 0.11681(10) 0.07830(11) 0.0259(4) Uani 1 1 d . .
C27 C 0.56532(19) 0.12873(12) 0.03218(13) 0.0355(5) Uani 1 1 d . .
H18 H 0.5012 0.1115 0.0525 0.043 Uiso 1 1 calc R U
C26 C 0.5349(2) 0.16550(13) -0.04316(13) 0.0421(5) Uani 1 1 d . .
H17 H 0.4505 0.1723 -0.0742 0.051 Uiso 1 1 calc R U
C25 C 0.6267(2) 0.19224(12) -0.07326(13) 0.0420(5) Uani 1 1 d . .
H16 H 0.6059 0.2170 -0.1250 0.050 Uiso 1 1 calc R U
C24 C 0.7487(2) 0.18251(12) -0.02736(14) 0.0398(5) Uani 1 1 d . .
H15 H 0.8124 0.2014 -0.0471 0.048 Uiso 1 1 calc R U
C23 C 0.77871(19) 0.14542(11) 0.04720(13) 0.0328(5) Uani 1 1 d . .
H14 H 0.8633 0.1392 0.0781 0.039 Uiso 1 1 calc R U
C32 C 0.8022(2) -0.10052(13) -0.00423(13) 0.0387(5) Uani 1 1 d . .
H22 H 0.7430 -0.1240 -0.0494 0.046 Uiso 1 1 calc R U
C33 C 0.76313(19) -0.05726(12) 0.05059(12) 0.0340(5) Uani 1 1 d . .
H23 H 0.6771 -0.0505 0.0417 0.041 Uiso 1 1 calc R U
C41 C 0.7898(2) 0.10872(12) 0.45965(12) 0.0361(5) Uani 1 1 d . .
H29 H 0.8401 0.1511 0.4579 0.043 Uiso 1 1 calc R U
C42 C 0.7464(2) 0.10078(15) 0.52638(14) 0.0472(6) Uani 1 1 d . .
H30 H 0.7665 0.1375 0.5690 0.057 Uiso 1 1 calc R U
C34 C 0.83023(18) -0.08113(11) 0.28820(11) 0.0272(4) Uani 1 1 d . .
C39 C 0.72793(18) -0.12223(11) 0.24291(12) 0.0299(4) Uani 1 1 d . .
H28 H 0.6694 -0.0991 0.1971 0.036 Uiso 1 1 calc R U
C38 C 0.7090(2) -0.19623(12) 0.26282(13) 0.0369(5) Uani 1 1 d . .
H27 H 0.6379 -0.2228 0.2308 0.044 Uiso 1 1 calc R U
C37 C 0.7924(2) -0.23147(13) 0.32865(14) 0.0459(6) Uani 1 1 d . .
H26 H 0.7796 -0.2822 0.3422 0.055 Uiso 1 1 calc R U
C36 C 0.8950(3) -0.19172(13) 0.37465(15) 0.0533(7) Uani 1 1 d . .
H25 H 0.9529 -0.2152 0.4205 0.064 Uiso 1 1 calc R U
C35 C 0.9142(2) -0.11768(12) 0.35442(13) 0.0416(5) Uani 1 1 d . .
H24 H 0.9859 -0.0915 0.3863 0.050 Uiso 1 1 calc R U
C16 C 0.56132(17) 0.08114(11) 0.23225(12) 0.0290(4) Uani 1 1 d . .
C21 C 0.5066(2) 0.11232(12) 0.28776(14) 0.0385(5) Uani 1 1 d . .
H13 H 0.5519 0.1476 0.3275 0.046 Uiso 1 1 calc R U
C20 C 0.3885(2) 0.09286(14) 0.28594(17) 0.0512(7) Uani 1 1 d . .
H12 H 0.3526 0.1156 0.3234 0.061 Uiso 1 1 calc R U
C19 C 0.3224(2) 0.04047(15) 0.22984(19) 0.0562(7) Uani 1 1 d . .
H11 H 0.2402 0.0279 0.2277 0.067 Uiso 1 1 calc R U
C18 C 0.3759(2) 0.00633(13) 0.17675(17) 0.0497(6) Uani 1 1 d . .
H10 H 0.3316 -0.0310 0.1392 0.060 Uiso 1 1 calc R U
C17 C 0.49492(18) 0.02666(11) 0.17835(14) 0.0344(5) Uani 1 1 d . .
H9 H 0.5313 0.0027 0.1418 0.041 Uiso 1 1 calc R U
C7 C 1.0302(2) 0.23915(14) 0.32191(16) 0.0485(6) Uani 1 1 d . .
H1 H 1.0328 0.2860 0.2955 0.058 Uiso 1 1 calc R U
B1 B 0.8003(2) 0.07204(12) 0.31261(13) 0.0272(5) Uani 1 1 d . .

loop_
_atom_site_aniso_label
_atom_site_aniso_U_11
_atom_site_aniso_U_22
_atom_site_aniso_U_33
_atom_site_aniso_U_23
_atom_site_aniso_U_13
_atom_site_aniso_U_12
N1 0.0360(9) 0.0277(8) 0.0271(8) -0.0041(7) 0.0128(7) -0.0057(7)
C31 0.0449(13) 0.0354(11) 0.0385(12) -0.0040(9) 0.0216(10) 0.0072(9)
C30 0.0312(11) 0.0446(13) 0.0501(14) -0.0063(10) 0.0173(10) 0.0052(9)
C29 0.0281(10) 0.0370(11) 0.0362(11) -0.0073(9) 0.0074(9) 0.0009(8)
C28 0.0302(10) 0.0210(9) 0.0262(9) 0.0030(7) 0.0100(8) 0.0013(7)
C2 0.0226(9) 0.0237(9) 0.0260(9) -0.0010(7) 0.0073(7) -0.0035(7)
C1 0.0247(9) 0.0265(9) 0.0246(9) -0.0003(7) 0.0062(8) -0.0012(7)
C40 0.0322(10) 0.0288(10) 0.0265(10) 0.0014(8) 0.0093(8) 0.0021(8)
C45 0.0406(12) 0.0310(10) 0.0336(11) 0.0007(9) 0.0158(9) -0.0008(9)
C44 0.0469(13) 0.0399(12) 0.0417(13) 0.0074(10) 0.0214(11) -0.0010(10)
C43 0.0519(14) 0.0634(16) 0.0335(12) 0.0021(11) 0.0244(11) -0.0018(12)
C8 0.0449(14) 0.0544(16) 0.0671(17) -0.0123(13) 0.0196(13) -0.0210(12)
C9 0.0380(13) 0.0520(14) 0.0506(14) -0.0121(12) 0.0085(11) -0.0101(11)
C5 0.0362(12) 0.0366(11) 0.0344(11) -0.0049(9) 0.0088(9) -0.0048(9)
C6 0.0464(12) 0.0301(10) 0.0320(11) -0.0059(9) 0.0206(9) -0.0086(9)
C10 0.0513(13) 0.0260(10) 0.0280(10) -0.0022(8) 0.0211(9) -0.0051(9)
C11 0.0430(12) 0.0253(10) 0.0256(10) 0.0006(8) 0.0191(9) 0.0024(8)
C12 0.0515(13) 0.0297(11) 0.0358(11) 0.0049(9) 0.0207(10) 0.0084(9)
C13 0.0696(16) 0.0339(12) 0.0383(12) 0.0079(10) 0.0263(12) 0.0167(11)
C14 0.092(2) 0.0244(11) 0.0372(12) 0.0023(10) 0.0295(13) 0.0037(12)
C15 0.0725(17) 0.0282(11) 0.0344(12) -0.0019(9) 0.0219(11) -0.0094(11)
C4 0.0299(10) 0.0231(9) 0.0278(10) 0.0004(8) 0.0112(8) 0.0001(7)
C3 0.0226(9) 0.0234(9) 0.0277(10) -0.0012(7) 0.0082(8) -0.0028(7)
C22 0.0314(10) 0.0207(9) 0.0257(9) -0.0041(7) 0.0091(8) 0.0010(7)
C27 0.0351(11) 0.0356(11) 0.0333(11) 0.0024(9) 0.0068(9) 0.0000(9)
C26 0.0457(13) 0.0394(12) 0.0335(12) 0.0033(9) 0.0010(10) 0.0031(10)
C25 0.0656(16) 0.0319(11) 0.0282(11) 0.0062(9) 0.0140(11) 0.0082(11)
C24 0.0526(14) 0.0313(11) 0.0435(13) 0.0078(9) 0.0263(11) 0.0058(10)
C23 0.0367(11) 0.0277(10) 0.0377(11) 0.0027(9) 0.0169(9) 0.0043(8)
C32 0.0404(12) 0.0412(12) 0.0329(11) -0.0102(9) 0.0088(9) -0.0012(10)
C33 0.0267(10) 0.0413(12) 0.0338(11) -0.0071(9) 0.0089(9) 0.0007(9)
C41 0.0401(12) 0.0380(12) 0.0323(11) -0.0049(9) 0.0142(9) -0.0043(9)
C42 0.0534(15) 0.0577(15) 0.0350(12) -0.0113(11) 0.0204(11) -0.0059(12)
C34 0.0312(10) 0.0251(10) 0.0265(10) -0.0011(8) 0.0109(8) 0.0021(8)
C39 0.0301(10) 0.0283(10) 0.0306(10) 0.0006(8) 0.0085(8) 0.0013(8)
C38 0.0425(12) 0.0289(11) 0.0397(12) -0.0011(9) 0.0134(10) -0.0060(9)
C37 0.0653(16) 0.0277(11) 0.0427(13) 0.0073(10) 0.0136(12) -0.0042(10)
C36 0.0718(18) 0.0360(13) 0.0393(13) 0.0121(10) -0.0017(12) 0.0033(12)
C35 0.0477(13) 0.0317(11) 0.0350(12) 0.0036(9) -0.0022(10) -0.0023(10)
C16 0.0285(10) 0.0262(10) 0.0343(11) 0.0096(8) 0.0125(8) 0.0056(8)
C21 0.0421(12) 0.0348(11) 0.0460(13) 0.0114(10) 0.0242(10) 0.0111(9)
C20 0.0490(14) 0.0461(14) 0.0728(18) 0.0273(13) 0.0398(13) 0.0197(12)
C19 0.0308(12) 0.0486(15) 0.095(2) 0.0317(15) 0.0278(13) 0.0071(11)
C18 0.0329(12) 0.0372(12) 0.0750(18) 0.0161(12) 0.0109(12) -0.0039(10)
C17 0.0290(10) 0.0284(10) 0.0452(12) 0.0090(9) 0.0106(9) 0.0025(8)
C7 0.0551(15) 0.0384(13) 0.0576(15) -0.0053(11) 0.0256(13) -0.0177(11)
B1 0.0309(11) 0.0233(10) 0.0281(11) -0.0012(9) 0.0100(9) -0.0032(9)

loop_
_atom_type_symbol
_atom_type_description
_atom_type_scat_dispersion_real
_atom_type_scat_dispersion_imag
_atom_type_scat_source
C C 0.0033 0.0016 'International Tables Vol C Tables 4.2.6.8 and 6.1.1.4'
H H 0.0000 0.0000 'International Tables Vol C Tables 4.2.6.8 and 6.1.1.4'
N N 0.0061 0.0033 'International Tables Vol C Tables 4.2.6.8 and 6.1.1.4'
B B 0.0013 0.0007 'International Tables Vol C Tables 4.2.6.8 and 6.1.1.4'

loop_
_geom_angle_atom_site_label_1
_geom_angle_atom_site_label_2
_geom_angle_atom_site_label_3
_geom_angle
C5 N1 C6 119.01(18)
C5 N1 B1 115.78(16)
C6 N1 B1 125.17(17)
C32 C31 C30 119.19(19)
C32 C31 H21 120.4
C30 C31 H21 120.4
C29 C30 C31 120.27(19)
C29 C30 H20 119.9
C31 C30 H20 119.9
C30 C29 C28 121.47(19)
C30 C29 H19 119.3
C28 C29 H19 119.3
C29 C28 C33 117.63(18)
C29 C28 C2 121.34(17)
C33 C28 C2 121.01(17)
C3 C2 C28 124.98(17)
C3 C2 C1 115.17(16)
C28 C2 C1 119.85(16)
C34 C1 C2 114.70(15)
C34 C1 B1 121.15(16)
C2 C1 B1 102.20(14)
C34 C1 H34 105.9
C2 C1 H34 105.9
B1 C1 H34 105.9
C41 C40 C45 115.56(18)
C41 C40 B1 122.46(18)
C45 C40 B1 121.58(17)
C44 C45 C40 122.0(2)
C44 C45 H33 119.0
C40 C45 H33 119.0
C45 C44 C43 120.7(2)
C45 C44 H32 119.7
C43 C44 H32 119.7
C42 C43 C44 118.8(2)
C42 C43 H31 120.6
C44 C43 H31 120.6
C7 C8 C9 119.4(2)
C7 C8 H2 120.3
C9 C8 H2 120.3
C5 C9 C8 117.7(2)
C5 C9 H3 121.1
C8 C9 H3 121.1
N1 C5 C9 123.7(2)
N1 C5 H4 118.2
C9 C5 H4 118.2
N1 C6 C7 118.6(2)
N1 C6 C10 119.47(18)
C7 C6 C10 121.8(2)
C11 C10 C15 119.4(2)
C11 C10 C6 122.62(18)
C15 C10 C6 117.8(2)
C10 C11 C12 118.03(19)
C10 C11 C4 121.01(18)
C12 C11 C4 120.74(18)
C13 C12 C11 121.5(2)
C13 C12 H5 119.2
C11 C12 H5 119.2
C14 C13 C12 120.2(2)
C14 C13 H6 119.9
C12 C13 H6 119.9
C13 C14 C15 119.8(2)
C13 C14 H7 120.1
C15 C14 H7 120.1
C14 C15 C10 121.0(2)
C14 C15 H8 119.5
C10 C15 H8 119.5
C11 C4 C16 109.17(16)
C11 C4 C3 108.12(15)
C16 C4 C3 112.40(15)
C11 C4 B1 114.26(15)
C16 C4 B1 111.10(15)
C3 C4 B1 101.64(14)
C2 C3 C22 123.75(17)
C2 C3 C4 113.82(16)
C22 C3 C4 122.18(15)
C27 C22 C23 117.34(18)
C27 C22 C3 123.87(18)
C23 C22 C3 118.73(17)
C22 C27 C26 121.1(2)
C22 C27 H18 119.4
C26 C27 H18 119.4
C25 C26 C27 120.4(2)
C25 C26 H17 119.8
C27 C26 H17 119.8
C24 C25 C26 119.2(2)
C24 C25 H16 120.4
C26 C25 H16 120.4
C25 C24 C23 120.3(2)
C25 C24 H15 119.9
C23 C24 H15 119.9
C24 C23 C22 121.6(2)
C24 C23 H14 119.2
C22 C23 H14 119.2
C31 C32 C33 120.3(2)
C31 C32 H22 119.9
C33 C32 H22 119.9
C32 C33 C28 121.13(19)
C32 C33 H23 119.4
C28 C33 H23 119.4
C42 C41 C40 122.9(2)
C42 C41 H29 118.5
C40 C41 H29 118.5
C43 C42 C41 120.0(2)
C43 C42 H30 120.0
C41 C42 H30 120.0
C39 C34 C35 117.09(18)
C39 C34 C1 123.00(17)
C35 C34 C1 119.91(17)
C38 C39 C34 121.67(19)
C38 C39 H28 119.2
C34 C39 H28 119.2
C37 C38 C39 120.6(2)
C37 C38 H27 119.7
C39 C38 H27 119.7
C38 C37 C36 118.8(2)
C38 C37 H26 120.6
C36 C37 H26 120.6
C37 C36 C35 120.6(2)
C37 C36 H25 119.7
C35 C36 H25 119.7
C36 C35 C34 121.3(2)
C36 C35 H24 119.4
C34 C35 H24 119.4
C17 C16 C21 117.45(19)
C17 C16 C4 123.36(18)
C21 C16 C4 119.19(18)
C20 C21 C16 121.4(2)
C20 C21 H13 119.3
C16 C21 H13 119.3
C21 C20 C19 120.1(2)
C21 C20 H12 120.0
C19 C20 H12 120.0
C20 C19 C18 119.8(2)
C20 C19 H11 120.1
C18 C19 H11 120.1
C19 C18 C17 119.9(2)
C19 C18 H10 120.1
C17 C18 H10 120.1
C16 C17 C18 121.3(2)
C16 C17 H9 119.4
C18 C17 H9 119.4
C8 C7 C6 121.0(2)
C8 C7 H1 119.5
C6 C7 H1 119.5
C40 B1 N1 106.98(15)
C40 B1 C4 115.92(16)
N1 B1 C4 108.27(15)
C40 B1 C1 119.39(16)
N1 B1 C1 102.70(15)
C4 B1 C1 102.46(15)

loop_
_geom_bond_atom_site_label_1
_geom_bond_atom_site_label_2
_geom_bond_distance
N1 C5 1.352(3)
N1 C6 1.359(3)
N1 B1 1.633(3)
C31 C32 1.376(3)
C31 C30 1.381(3)
C31 H21 0.9500
C30 C29 1.379(3)
C30 H20 0.9500
C29 C28 1.384(3)
C29 H19 0.9500
C28 C33 1.388(3)
C28 C2 1.484(3)
C2 C3 1.344(3)
C2 C1 1.515(3)
C1 C34 1.509(3)
C1 B1 1.682(3)
C1 H34 1.0000
C40 C41 1.393(3)
C40 C45 1.409(3)
C40 B1 1.614(3)
C45 C44 1.379(3)
C45 H33 0.9500
C44 C43 1.385(3)
C44 H32 0.9500
C43 C42 1.383(3)
C43 H31 0.9500
C8 C7 1.368(4)
C8 C9 1.383(4)
C8 H2 0.9500
C9 C5 1.369(3)
C9 H3 0.9500
C5 H4 0.9500
C6 C7 1.403(3)
C6 C10 1.470(3)
C10 C11 1.397(3)
C10 C15 1.408(3)
C11 C12 1.403(3)
C11 C4 1.530(3)
C12 C13 1.381(3)
C12 H5 0.9500
C13 C14 1.370(4)
C13 H6 0.9500
C14 C15 1.376(4)
C14 H7 0.9500
C15 H8 0.9500
C4 C16 1.535(3)
C4 C3 1.538(3)
C4 B1 1.670(3)
C3 C22 1.490(3)
C22 C27 1.388(3)
C22 C23 1.398(3)
C27 C26 1.390(3)
C27 H18 0.9500
C26 C25 1.383(3)
C26 H17 0.9500
C25 C24 1.377(3)
C25 H16 0.9500
C24 C23 1.381(3)
C24 H15 0.9500
C23 H14 0.9500
C32 C33 1.387(3)
C32 H22 0.9500
C33 H23 0.9500
C41 C42 1.385(3)
C41 H29 0.9500
C42 H30 0.9500
C34 C39 1.388(3)
C34 C35 1.395(3)
C39 C38 1.387(3)
C39 H28 0.9500
C38 C37 1.377(3)
C38 H27 0.9500
C37 C36 1.381(3)
C37 H26 0.9500
C36 C35 1.390(3)
C36 H25 0.9500
C35 H24 0.9500
C16 C17 1.386(3)
C16 C21 1.400(3)
C21 C20 1.379(3)
C21 H13 0.9500
C20 C19 1.379(4)
C20 H12 0.9500
C19 C18 1.380(4)
C19 H11 0.9500
C18 C17 1.393(3)
C18 H10 0.9500
C17 H9 0.9500
C7 H1 0.9500

loop_
_geom_torsion_atom_site_label_1
_geom_torsion_atom_site_label_2
_geom_torsion_atom_site_label_3
_geom_torsion_atom_site_label_4
_geom_torsion
C32 C31 C30 C29 1.3(3)
C31 C30 C29 C28 -2.2(3)
C30 C29 C28 C33 1.1(3)
C30 C29 C28 C2 179.41(19)
C29 C28 C2 C3 126.5(2)
C33 C28 C2 C3 -55.3(3)
C29 C28 C2 C1 -53.0(2)
C33 C28 C2 C1 125.2(2)
C3 C2 C1 C34 124.27(18)
C28 C2 C1 C34 -56.2(2)
C3 C2 C1 B1 -8.7(2)
C28 C2 C1 B1 170.79(16)
C41 C40 C45 C44 0.1(3)
B1 C40 C45 C44 -172.78(19)
C40 C45 C44 C43 -0.2(3)
C45 C44 C43 C42 0.4(4)
C7 C8 C9 C5 3.8(4)
C6 N1 C5 C9 -3.6(3)
B1 N1 C5 C9 174.1(2)
C8 C9 C5 N1 -2.5(4)
C5 N1 C6 C7 8.0(3)
B1 N1 C6 C7 -169.44(19)
C5 N1 C6 C10 -168.36(18)
B1 N1 C6 C10 14.2(3)
N1 C6 C10 C11 -15.9(3)
C7 C6 C10 C11 167.8(2)
N1 C6 C10 C15 160.31(18)
C7 C6 C10 C15 -16.0(3)
C15 C10 C11 C12 1.0(3)
C6 C10 C11 C12 177.20(18)
C15 C10 C11 C4 175.72(18)
C6 C10 C11 C4 -8.1(3)
C10 C11 C12 C13 -0.7(3)
C4 C11 C12 C13 -175.41(19)
C11 C12 C13 C14 0.0(3)
C12 C13 C14 C15 0.4(3)
C13 C14 C15 C10 0.0(3)
C11 C10 C15 C14 -0.7(3)
C6 C10 C15 C14 -177.05(19)
C10 C11 C4 C16 155.91(17)
C12 C11 C4 C16 -29.5(2)
C10 C11 C4 C3 -81.5(2)
C12 C11 C4 C3 93.0(2)
C10 C11 C4 B1 30.8(2)
C12 C11 C4 B1 -154.61(17)
C28 C2 C3 C22 -11.2(3)
C1 C2 C3 C22 168.32(16)
C28 C2 C3 C4 174.52(16)
C1 C2 C3 C4 -6.0(2)
C11 C4 C3 C2 138.26(17)
C16 C4 C3 C2 -101.17(18)
B1 C4 C3 C2 17.7(2)
C11 C4 C3 C22 -36.1(2)
C16 C4 C3 C22 84.4(2)
B1 C4 C3 C22 -156.73(16)
C2 C3 C22 C27 127.5(2)
C4 C3 C22 C27 -58.7(3)
C2 C3 C22 C23 -55.5(3)
C4 C3 C22 C23 118.38(19)
C23 C22 C27 C26 2.1(3)
C3 C22 C27 C26 179.17(19)
C22 C27 C26 C25 -1.1(3)
C27 C26 C25 C24 -0.5(3)
C26 C25 C24 C23 1.0(3)
C25 C24 C23 C22 0.0(3)
C27 C22 C23 C24 -1.6(3)
C3 C22 C23 C24 -178.81(18)
C30 C31 C32 C33 0.5(3)
C31 C32 C33 C28 -1.5(3)
C29 C28 C33 C32 0.7(3)
C2 C28 C33 C32 -177.59(19)
C45 C40 C41 C42 -0.2(3)
B1 C40 C41 C42 172.6(2)
C44 C43 C42 C41 -0.5(4)
C40 C41 C42 C43 0.5(4)
C2 C1 C34 C39 -32.2(3)
B1 C1 C34 C39 91.1(2)
C2 C1 C34 C35 148.08(19)
B1 C1 C34 C35 -88.6(2)
C35 C34 C39 C38 0.6(3)
C1 C34 C39 C38 -179.15(19)
C34 C39 C38 C37 -0.2(3)
C39 C38 C37 C36 0.2(4)
C38 C37 C36 C35 -0.5(4)
C37 C36 C35 C34 0.9(4)
C39 C34 C35 C36 -0.9(3)
C1 C34 C35 C36 178.8(2)
C11 C4 C16 C17 128.95(19)
C3 C4 C16 C17 9.0(3)
B1 C4 C16 C17 -104.1(2)
C11 C4 C16 C21 -50.6(2)
C3 C4 C16 C21 -170.56(17)
B1 C4 C16 C21 76.3(2)
C17 C16 C21 C20 -3.6(3)
C4 C16 C21 C20 175.97(18)
C16 C21 C20 C19 1.4(3)
C21 C20 C19 C18 1.5(4)
C20 C19 C18 C17 -2.0(4)
C21 C16 C17 C18 3.0(3)
C4 C16 C17 C18 -176.51(19)
C19 C18 C17 C16 -0.3(3)
C9 C8 C7 C6 0.8(4)
N1 C6 C7 C8 -6.8(3)
C10 C6 C7 C8 169.5(2)
C41 C40 B1 N1 24.7(2)
C45 C40 B1 N1 -162.96(17)
C41 C40 B1 C4 -96.2(2)
C45 C40 B1 C4 76.2(2)
C41 C40 B1 C1 140.50(19)
C45 C40 B1 C1 -47.1(3)
C5 N1 B1 C40 65.2(2)
C6 N1 B1 C40 -117.29(19)
C5 N1 B1 C4 -169.24(16)
C6 N1 B1 C4 8.3(2)
C5 N1 B1 C1 -61.3(2)
C6 N1 B1 C1 116.21(19)
C11 C4 B1 C40 91.2(2)
C16 C4 B1 C40 -32.8(2)
C3 C4 B1 C40 -152.58(16)
C11 C4 B1 N1 -28.9(2)
C16 C4 B1 N1 -152.97(15)
C3 C4 B1 N1 87.26(16)
C11 C4 B1 C1 -136.98(16)
C16 C4 B1 C1 98.96(17)
C3 C4 B1 C1 -20.80(17)
C34 C1 B1 C40 18.6(3)
C2 C1 B1 C40 147.72(17)
C34 C1 B1 N1 136.71(17)
C2 C1 B1 N1 -94.21(16)
C34 C1 B1 C4 -111.02(18)
C2 C1 B1 C4 18.05(17)
